data_4022833
loop_
_publ_author_name
'Carl J. Lovely'
'Hongwang Du'
'Rasapalli Sivappa'
'Manojkumar R. Bhandari'
'Yong He'
'H. V. Rasika Dias'

_publ_contact_author_address
;Department of Chemistry and Biochemistry
The University of Texas at Arlington
Arlington, Texas 76019-0065, USA
;
_publ_contact_author_email dias@uta.edu
_publ_contact_author_fax 817-272-3808
_publ_contact_author_name 'Prof. H. V. R. Dias'
_publ_contact_author_phone 817-272-3813
_publ_section_title
;
 Preparation and Diels-Alder Chemistry of 4-Vinylimidazoles
;
_journal_name_full 'Journal of Organic Chemistry'
_journal_page_first 3741
_journal_page_last 3749
_journal_paper_doi 10.1021/jo0626008
_journal_volume 72
_journal_year 2007
_chemical_formula_sum 'C32 H26 N4 O5'
_chemical_formula_weight 546.57
_chemical_name_common Compound-33e
_chemical_name_systematic
; 
 ? 
;
_space_group_IT_number 14
_symmetry_cell_setting monoclinic
_symmetry_space_group_name_Hall '-P 2ybc'
_symmetry_space_group_name_H-M 'P 1 21/c 1'
_atom_sites_solution_hydrogens geom
_atom_sites_solution_primary direct
_atom_sites_solution_secondary difmap
_audit_creation_method SHELXL-97
_cell_angle_alpha 90.00
_cell_angle_beta 93.114(17)
_cell_angle_gamma 90.00
_cell_formula_units_Z 4
_cell_length_a 20.938(6)
_cell_length_b 9.3858(18)
_cell_length_c 13.540(2)
_cell_measurement_reflns_used 38
_cell_measurement_temperature 213(2)
_cell_measurement_theta_max 12.49
_cell_measurement_theta_min 5.16
_cell_volume 2657.0(10)
_computing_cell_refinement 'Bruker XSCANS'
_computing_data_collection 'Bruker XSCANS'
_computing_data_reduction 'Bruker SHELXTL'
_computing_molecular_graphics 'Bruker SHELXTL'
_computing_publication_material 'Bruker SHELXTL'
_computing_structure_refinement 'SHELXL-97 (Sheldrick, 1997)'
_computing_structure_solution 'SHELXS-97 (Sheldrick, 1990)'
_diffrn_ambient_temperature 213(2)
_diffrn_measured_fraction_theta_full 0.991
_diffrn_measured_fraction_theta_max 0.991
_diffrn_measurement_device_type 'Bruker P4'
_diffrn_measurement_method '\w scans'
_diffrn_radiation_monochromator graphite
_diffrn_radiation_source 'fine-focus sealed tube'
_diffrn_radiation_type MoK\a
_diffrn_radiation_wavelength 0.71073
_diffrn_reflns_av_R_equivalents 0.0445
_diffrn_reflns_av_sigmaI/netI 0.0363
_diffrn_reflns_limit_h_max 19
_diffrn_reflns_limit_h_min -22
_diffrn_reflns_limit_k_max 6
_diffrn_reflns_limit_k_min -10
_diffrn_reflns_limit_l_max 14
_diffrn_reflns_limit_l_min -7
_diffrn_reflns_number 4507
_diffrn_reflns_theta_full 22.50
_diffrn_reflns_theta_max 22.50
_diffrn_reflns_theta_min 1.95
_diffrn_standards_interval_count 97
_diffrn_standards_number 3
_exptl_absorpt_coefficient_mu 0.094
_exptl_absorpt_correction_T_max 0.9527
_exptl_absorpt_correction_T_min 0.9388
_exptl_absorpt_correction_type none
_exptl_crystal_colour colorless
_exptl_crystal_density_diffrn 1.366
_exptl_crystal_density_method 'not measured'
_exptl_crystal_description blocks
_exptl_crystal_F_000 1144
_exptl_crystal_size_max 0.68
_exptl_crystal_size_mid 0.65
_exptl_crystal_size_min 0.52
_refine_diff_density_max 0.835
_refine_diff_density_min -0.235
_refine_diff_density_rms 0.051
_refine_ls_extinction_method none
_refine_ls_goodness_of_fit_ref 1.076
_refine_ls_hydrogen_treatment mixed
_refine_ls_matrix_type full
_refine_ls_number_parameters 378
_refine_ls_number_reflns 3441
_refine_ls_number_restraints 0
_refine_ls_restrained_S_all 1.076
_refine_ls_R_factor_all 0.0588
_refine_ls_R_factor_gt 0.0482
_refine_ls_shift/su_max 0.000
_refine_ls_shift/su_mean 0.000
_refine_ls_structure_factor_coef Fsqd
_refine_ls_weighting_details 'calc w=1/[\s^2^(Fo^2^)+(0.0708P)^2^+1.1989P] where P=(Fo^2^+2Fc^2^)/3'
_refine_ls_weighting_scheme calc
_refine_ls_wR_factor_gt 0.1253
_refine_ls_wR_factor_ref 0.1329
_reflns_number_gt 2858
_reflns_number_total 3441
_reflns_threshold_expression >2sigma(I)
_cod_data_source_file jo0626008si20070226_025108_3.cif
_cod_data_source_block rd259a
_cod_depositor_comments
;
The following automatic conversions were performed:
'_symmetry_cell_setting' value 'Monoclinic' changed to 'monoclinic'
according to '/home/saulius/struct/CIF-dictionaries/cif_core.dic'
dictionary named 'cif_core.dic' version 2.4.1 from 2010-06-29.

Automatic conversion script
Id: cif_fix_enum 1527 2010-12-29 10:47:43Z saulius 
;
_cod_original_sg_symbol_H-M 'P 21/c'
_cod_database_code 4022833

loop_
_symmetry_equiv_pos_as_xyz
'x, y, z'
'-x, y+1/2, -z+1/2'
'-x, -y, -z'
'x, -y-1/2, z-1/2'

loop_
_atom_site_label
_atom_site_type_symbol
_atom_site_fract_x
_atom_site_fract_y
_atom_site_fract_z
_atom_site_U_iso_or_equiv
_atom_site_adp_type
_atom_site_occupancy
_atom_site_symmetry_multiplicity
_atom_site_calc_flag
_atom_site_refinement_flags
C1 C 0.20918(12) 0.6942(3) -0.00835(19) 0.0368(6) Uani 1 1 d .
H1A H 0.1776 0.7517 0.0183 0.044 Uiso 1 1 calc R
C2 C 0.28250(11) 0.6239(2) -0.10168(17) 0.0309(6) Uani 1 1 d .
C3 C 0.32602(11) 0.6017(3) -0.16858(18) 0.0322(6) Uani 1 1 d .
H3A H 0.3351 0.6667 -0.2187 0.039 Uiso 1 1 calc R
C4 C 0.35866(12) 0.4599(3) -0.15402(18) 0.0348(6) Uani 1 1 d .
H4A H 0.3916 0.4461 -0.2029 0.042 Uiso 1 1 calc R
C5 C 0.30948(11) 0.3365(3) -0.15922(19) 0.0371(6) Uani 1 1 d .
H5 H 0.3307 0.2448 -0.1422 0.045 Uiso 1 1 calc R
C6 C 0.25532(11) 0.3662(3) -0.08946(19) 0.0362(6) Uani 1 1 d .
H6 H 0.2499 0.2846 -0.0443 0.043 Uiso 1 1 calc R
C7 C 0.27234(11) 0.5039(3) -0.02967(18) 0.0324(6) Uani 1 1 d .
C8 C 0.19633(12) 0.3866(3) -0.1565(2) 0.0385(6) Uani 1 1 d .
C9 C 0.27664(12) 0.3294(3) -0.2605(2) 0.0405(6) Uani 1 1 d .
C10 C 0.16833(12) 0.3823(3) -0.3393(2) 0.0409(7) Uani 1 1 d .
C11 C 0.10651(13) 0.3323(3) -0.3359(2) 0.0497(7) Uani 1 1 d .
H11 H 0.0931 0.2876 -0.2785 0.060 Uiso 1 1 calc R
C12 C 0.06459(14) 0.3484(4) -0.4172(2) 0.0582(8) Uani 1 1 d .
H12 H 0.0222 0.3165 -0.4143 0.070 Uiso 1 1 calc R
C13 C 0.08410(15) 0.4108(4) -0.5028(2) 0.0592(8) Uani 1 1 d .
H13 H 0.0555 0.4201 -0.5584 0.071 Uiso 1 1 calc R
C14 C 0.14658(16) 0.4596(3) -0.5058(2) 0.0577(8) Uani 1 1 d .
H14 H 0.1604 0.5017 -0.5639 0.069 Uiso 1 1 calc R
C15 C 0.18836(14) 0.4467(3) -0.4243(2) 0.0494(7) Uani 1 1 d .
H15 H 0.2304 0.4816 -0.4262 0.059 Uiso 1 1 calc R
C16 C 0.18795(12) 0.4841(3) 0.1014(2) 0.0415(7) Uani 1 1 d .
H16A H 0.2183 0.4565 0.1557 0.050 Uiso 1 1 calc R
H16B H 0.1697 0.3968 0.0717 0.050 Uiso 1 1 calc R
C17 C 0.38919(11) 0.4567(3) -0.04679(18) 0.0344(6) Uani 1 1 d .
H17 H 0.4137 0.3676 -0.0351 0.041 Uiso 1 1 calc R
C18 C 0.43171(11) 0.5842(3) -0.02900(18) 0.0343(6) Uani 1 1 d .
C19 C 0.35870(12) 0.5957(3) 0.09249(18) 0.0355(6) Uani 1 1 d .
C20 C 0.33735(11) 0.4719(3) 0.02924(18) 0.0344(6) Uani 1 1 d .
H20 H 0.3343 0.3842 0.0693 0.041 Uiso 1 1 calc R
C21 C 0.43999(12) 0.7896(3) 0.08765(18) 0.0383(6) Uani 1 1 d .
C22 C 0.49503(14) 0.7824(3) 0.14792(19) 0.0490(7) Uani 1 1 d .
H22 H 0.5119 0.6935 0.1680 0.059 Uiso 1 1 calc R
C23 C 0.52521(17) 0.9062(5) 0.1785(2) 0.0702(11) Uani 1 1 d .
H23 H 0.5630 0.9018 0.2193 0.084 Uiso 1 1 calc R
C24 C 0.5007(2) 1.0347(4) 0.1502(3) 0.0773(12) Uani 1 1 d .
H24 H 0.5222 1.1187 0.1701 0.093 Uiso 1 1 calc R
C25 C 0.4450(2) 1.0428(3) 0.0927(3) 0.0707(11) Uani 1 1 d .
H25 H 0.4278 1.1323 0.0750 0.085 Uiso 1 1 calc R
C26 C 0.41358(15) 0.9185(3) 0.0600(2) 0.0541(8) Uani 1 1 d .
H26 H 0.3754 0.9231 0.0203 0.065 Uiso 1 1 calc R
C27 C 0.13528(11) 0.5725(3) 0.14158(18) 0.0363(6) Uani 1 1 d .
C28 C 0.07299(13) 0.5589(3) 0.1048(2) 0.0513(8) Uani 1 1 d .
H28 H 0.0627 0.4900 0.0562 0.062 Uiso 1 1 calc R
C29 C 0.02529(14) 0.6457(4) 0.1388(3) 0.0648(9) Uani 1 1 d .
H29 H -0.0172 0.6348 0.1138 0.078 Uiso 1 1 calc R
C30 C 0.04012(14) 0.7471(4) 0.2089(2) 0.0571(8) Uani 1 1 d .
H30 H 0.0079 0.8070 0.2311 0.068 Uiso 1 1 calc R
C31 C 0.10172(15) 0.7618(3) 0.2468(2) 0.0549(8) Uani 1 1 d .
H31 H 0.1117 0.8315 0.2951 0.066 Uiso 1 1 calc R
C32 C 0.14910(13) 0.6741(3) 0.2142(2) 0.0471(7) Uani 1 1 d .
H32 H 0.1912 0.6832 0.2414 0.057 Uiso 1 1 calc R
O O 0.28657(12) 1.0078(2) -0.15515(18) 0.0660(6) Uani 1 1 d .
H1 H 0.2656(18) 0.928(4) -0.133(3) 0.084(12) Uiso 1 1 d .
H2 H 0.311(2) 0.964(5) -0.213(4) 0.128(17) Uiso 1 1 d .
O1 O 0.30149(9) 0.2989(2) -0.33671(14) 0.0532(5) Uani 1 1 d .
O2 O 0.14318(8) 0.4169(2) -0.13181(14) 0.0486(5) Uani 1 1 d .
O3 O 0.47717(8) 0.61804(19) -0.07563(13) 0.0409(5) Uani 1 1 d .
O4 O 0.33575(10) 0.6353(2) 0.16730(14) 0.0535(5) Uani 1 1 d .
N1 N 0.22186(9) 0.5629(2) 0.02666(15) 0.0343(5) Uani 1 1 d .
N2 N 0.24261(10) 0.7386(2) -0.08105(15) 0.0364(5) Uani 1 1 d .
N3 N 0.21215(9) 0.3660(2) -0.25501(15) 0.0390(5) Uani 1 1 d .
N4 N 0.41067(9) 0.6599(2) 0.05148(14) 0.0352(5) Uani 1 1 d .

loop_
_atom_site_aniso_label
_atom_site_aniso_U_11
_atom_site_aniso_U_22
_atom_site_aniso_U_33
_atom_site_aniso_U_23
_atom_site_aniso_U_13
_atom_site_aniso_U_12
C1 0.0391(14) 0.0291(14) 0.0428(14) 0.0010(12) 0.0093(12) 0.0033(11)
C2 0.0323(13) 0.0285(13) 0.0319(13) 0.0026(11) 0.0019(11) -0.0014(11)
C3 0.0342(13) 0.0310(14) 0.0318(13) 0.0042(11) 0.0056(11) -0.0047(11)
C4 0.0350(14) 0.0335(14) 0.0370(14) -0.0011(11) 0.0118(11) -0.0021(11)
C5 0.0349(14) 0.0282(14) 0.0490(15) -0.0029(12) 0.0100(12) 0.0034(11)
C6 0.0351(14) 0.0274(13) 0.0472(15) 0.0026(11) 0.0114(12) -0.0026(11)
C7 0.0312(13) 0.0277(13) 0.0395(14) 0.0018(11) 0.0107(11) -0.0013(10)
C8 0.0368(15) 0.0295(14) 0.0501(16) -0.0044(12) 0.0115(13) -0.0051(11)
C9 0.0385(14) 0.0307(14) 0.0534(17) -0.0121(12) 0.0129(13) -0.0049(12)
C10 0.0412(15) 0.0334(15) 0.0490(16) -0.0127(13) 0.0094(13) -0.0043(12)
C11 0.0428(16) 0.0525(18) 0.0544(17) -0.0078(14) 0.0084(14) -0.0055(14)
C12 0.0388(16) 0.063(2) 0.073(2) -0.0091(17) 0.0012(15) -0.0035(15)
C13 0.056(2) 0.058(2) 0.063(2) -0.0056(16) -0.0044(16) 0.0015(16)
C14 0.069(2) 0.0478(18) 0.0561(19) -0.0042(15) 0.0022(16) -0.0061(16)
C15 0.0481(17) 0.0429(17) 0.0575(18) -0.0074(14) 0.0073(14) -0.0106(13)
C16 0.0401(15) 0.0387(15) 0.0472(16) 0.0091(12) 0.0177(12) -0.0013(12)
C17 0.0317(13) 0.0322(14) 0.0397(14) 0.0044(11) 0.0071(11) 0.0026(11)
C18 0.0301(13) 0.0361(15) 0.0367(14) 0.0058(11) 0.0027(12) 0.0025(11)
C19 0.0372(14) 0.0384(15) 0.0318(14) 0.0027(11) 0.0093(12) 0.0007(12)
C20 0.0344(13) 0.0312(14) 0.0383(14) 0.0077(11) 0.0098(11) 0.0010(11)
C21 0.0415(15) 0.0389(16) 0.0358(14) -0.0007(12) 0.0150(12) -0.0067(12)
C22 0.0490(17) 0.061(2) 0.0378(15) -0.0030(14) 0.0079(13) -0.0057(15)
C23 0.066(2) 0.093(3) 0.052(2) -0.023(2) 0.0135(16) -0.033(2)
C24 0.102(3) 0.066(3) 0.068(2) -0.025(2) 0.044(2) -0.040(2)
C25 0.108(3) 0.0358(19) 0.073(2) 0.0017(16) 0.046(2) -0.0049(19)
C26 0.0612(19) 0.0447(19) 0.0578(18) 0.0085(14) 0.0175(15) 0.0049(15)
C27 0.0335(14) 0.0416(15) 0.0347(14) 0.0048(12) 0.0100(11) -0.0041(11)
C28 0.0402(17) 0.0565(19) 0.0571(18) -0.0132(15) 0.0020(13) -0.0053(14)
C29 0.0313(16) 0.078(2) 0.085(2) -0.013(2) 0.0021(15) 0.0002(16)
C30 0.0445(18) 0.063(2) 0.0654(19) -0.0059(17) 0.0173(15) 0.0082(15)
C31 0.0566(19) 0.0585(19) 0.0507(17) -0.0147(15) 0.0123(14) -0.0020(15)
C32 0.0370(15) 0.0603(18) 0.0439(15) -0.0034(14) 0.0016(12) -0.0013(14)
O 0.0916(17) 0.0380(12) 0.0710(15) -0.0023(11) 0.0279(13) -0.0157(12)
O1 0.0443(11) 0.0595(13) 0.0571(12) -0.0243(10) 0.0139(10) -0.0035(9)
O2 0.0346(11) 0.0587(13) 0.0535(12) -0.0059(9) 0.0120(9) 0.0002(9)
O3 0.0337(10) 0.0477(11) 0.0422(10) 0.0037(8) 0.0108(8) -0.0043(8)
O4 0.0610(12) 0.0568(13) 0.0445(11) -0.0092(10) 0.0206(10) -0.0122(10)
N1 0.0335(11) 0.0291(12) 0.0415(12) 0.0042(9) 0.0135(9) 0.0013(9)
N2 0.0395(12) 0.0296(11) 0.0410(12) 0.0041(9) 0.0107(10) 0.0030(10)
N3 0.0346(12) 0.0367(12) 0.0464(13) -0.0074(10) 0.0086(10) -0.0036(10)
N4 0.0341(11) 0.0388(12) 0.0334(11) 0.0021(9) 0.0093(9) -0.0016(10)

loop_
_atom_type_symbol
_atom_type_description
_atom_type_scat_dispersion_real
_atom_type_scat_dispersion_imag
_atom_type_scat_source
C C 0.0033 0.0016 'International Tables Vol C Tables 4.2.6.8 and 6.1.1.4'
H H 0.0000 0.0000 'International Tables Vol C Tables 4.2.6.8 and 6.1.1.4'
N N 0.0061 0.0033 'International Tables Vol C Tables 4.2.6.8 and 6.1.1.4'
O O 0.0106 0.0060 'International Tables Vol C Tables 4.2.6.8 and 6.1.1.4'

loop_
_geom_angle_atom_site_label_1
_geom_angle_atom_site_label_2
_geom_angle_atom_site_label_3
_geom_angle
N2 C1 N1 117.1(2)
N2 C1 H1A 121.5
N1 C1 H1A 121.5
C3 C2 N2 133.8(2)
C3 C2 C7 116.5(2)
N2 C2 C7 109.73(19)
C2 C3 C4 111.8(2)
C2 C3 H3A 124.1
C4 C3 H3A 124.1
C3 C4 C5 111.06(19)
C3 C4 C17 107.48(19)
C5 C4 C17 105.47(19)
C3 C4 H4A 110.9
C5 C4 H4A 110.9
C17 C4 H4A 110.9
C9 C5 C6 104.6(2)
C9 C5 C4 110.2(2)
C6 C5 C4 110.3(2)
C9 C5 H5 110.5
C6 C5 H5 110.5
C4 C5 H5 110.5
C8 C6 C5 105.1(2)
C8 C6 C7 111.4(2)
C5 C6 C7 108.27(19)
C8 C6 H6 110.6
C5 C6 H6 110.6
C7 C6 H6 110.6
N1 C7 C2 100.81(19)
N1 C7 C6 116.03(19)
C2 C7 C6 108.64(19)
N1 C7 C20 116.35(19)
C2 C7 C20 108.78(19)
C6 C7 C20 105.84(19)
O2 C8 N3 124.1(2)
O2 C8 C6 126.8(2)
N3 C8 C6 109.1(2)
O1 C9 N3 124.2(3)
O1 C9 C5 126.2(2)
N3 C9 C5 109.6(2)
C11 C10 C15 120.2(3)
C11 C10 N3 119.9(2)
C15 C10 N3 119.9(2)
C12 C11 C10 119.6(3)
C12 C11 H11 120.2
C10 C11 H11 120.2
C11 C12 C13 120.8(3)
C11 C12 H12 119.6
C13 C12 H12 119.6
C12 C13 C14 119.1(3)
C12 C13 H13 120.4
C14 C13 H13 120.4
C15 C14 C13 120.4(3)
C15 C14 H14 119.8
C13 C14 H14 119.8
C14 C15 C10 119.8(3)
C14 C15 H15 120.1
C10 C15 H15 120.1
N1 C16 C27 111.3(2)
N1 C16 H16A 109.4
C27 C16 H16A 109.4
N1 C16 H16B 109.4
C27 C16 H16B 109.4
H16A C16 H16B 108.0
C18 C17 C20 104.6(2)
C18 C17 C4 110.14(19)
C20 C17 C4 110.66(19)
C18 C17 H17 110.4
C20 C17 H17 110.4
C4 C17 H17 110.4
O3 C18 N4 124.3(2)
O3 C18 C17 126.9(2)
N4 C18 C17 108.8(2)
O4 C19 N4 124.1(2)
O4 C19 C20 126.9(2)
N4 C19 C20 108.9(2)
C19 C20 C17 104.73(19)
C19 C20 C7 111.5(2)
C17 C20 C7 107.52(19)
C19 C20 H20 111.0
C17 C20 H20 111.0
C7 C20 H20 111.0
C26 C21 C22 121.1(3)
C26 C21 N4 119.7(2)
C22 C21 N4 119.2(2)
C23 C22 C21 119.5(3)
C23 C22 H22 120.3
C21 C22 H22 120.3
C24 C23 C22 120.3(3)
C24 C23 H23 119.8
C22 C23 H23 119.8
C23 C24 C25 120.5(3)
C23 C24 H24 119.8
C25 C24 H24 119.8
C24 C25 C26 120.3(3)
C24 C25 H25 119.8
C26 C25 H25 119.8
C21 C26 C25 118.2(3)
C21 C26 H26 120.9
C25 C26 H26 120.9
C28 C27 C32 118.5(2)
C28 C27 C16 121.1(2)
C32 C27 C16 120.4(2)
C27 C28 C29 120.7(3)
C27 C28 H28 119.6
C29 C28 H28 119.6
C30 C29 C28 119.9(3)
C30 C29 H29 120.0
C28 C29 H29 120.0
C29 C30 C31 120.3(3)
C29 C30 H30 119.9
C31 C30 H30 119.9
C30 C31 C32 119.9(3)
C30 C31 H31 120.1
C32 C31 H31 120.1
C31 C32 C27 120.7(3)
C31 C32 H32 119.6
C27 C32 H32 119.6
H1 O H2 101(4)
C1 N1 C7 107.53(19)
C1 N1 C16 127.8(2)
C7 N1 C16 124.4(2)
C1 N2 C2 104.8(2)
C9 N3 C8 111.2(2)
C9 N3 C10 124.2(2)
C8 N3 C10 124.6(2)
C19 N4 C18 112.3(2)
C19 N4 C21 124.2(2)
C18 N4 C21 123.48(19)

loop_
_geom_bond_atom_site_label_1
_geom_bond_atom_site_label_2
_geom_bond_distance
C1 N2 1.307(3)
C1 N1 1.342(3)
C1 H1A 0.9400
C2 C3 1.336(3)
C2 N2 1.400(3)
C2 C7 1.512(3)
C3 C4 1.504(3)
C3 H3A 0.9400
C4 C5 1.549(3)
C4 C17 1.555(4)
C4 H4A 0.9900
C5 C9 1.502(4)
C5 C6 1.540(3)
C5 H5 0.9900
C6 C8 1.505(4)
C6 C7 1.557(3)
C6 H6 0.9900
C7 N1 1.447(3)
C7 C20 1.569(4)
C8 O2 1.213(3)
C8 N3 1.405(3)
C9 O1 1.215(3)
C9 N3 1.399(3)
C10 C11 1.380(4)
C10 C15 1.384(4)
C10 N3 1.433(3)
C11 C12 1.378(4)
C11 H11 0.9400
C12 C13 1.381(5)
C12 H12 0.9400
C13 C14 1.389(5)
C13 H13 0.9400
C14 C15 1.377(4)
C14 H14 0.9400
C15 H15 0.9400
C16 N1 1.467(3)
C16 C27 1.506(4)
C16 H16A 0.9800
C16 H16B 0.9800
C17 C18 1.502(4)
C17 C20 1.543(3)
C17 H17 0.9900
C18 O3 1.213(3)
C18 N4 1.392(3)
C19 O4 1.203(3)
C19 N4 1.386(3)
C19 C20 1.497(4)
C20 H20 0.9900
C21 C26 1.374(4)
C21 C22 1.377(4)
C21 N4 1.438(3)
C22 C23 1.376(5)
C22 H22 0.9400
C23 C24 1.357(6)
C23 H23 0.9400
C24 C25 1.369(6)
C24 H24 0.9400
C25 C26 1.399(5)
C25 H25 0.9400
C26 H26 0.9400
C27 C28 1.376(4)
C27 C32 1.388(4)
C28 C29 1.387(4)
C28 H28 0.9400
C29 C30 1.367(5)
C29 H29 0.9400
C30 C31 1.369(4)
C30 H30 0.9400
C31 C32 1.380(4)
C31 H31 0.9400
C32 H32 0.9400
O H1 0.92(4)
O H2 1.04(5)
